data_4069868
loop_
_publ_author_name
'Yang, Hsu-Tang'
'Zhou, Shuangliu'
'Chang, Feng-Shuo'
'Chen, Chi-Ren'
'Gau, Han-Mou'

_publ_section_title
;
 Synthesis, Structures, and Characterizations of [ArTi(O-i-Pr)3]2and
 Efficient Room-Temperature Aryl&#x2212;Aryl Coupling of Aryl Bromides
 with [ArTi(O-i-Pr)3]2Catalyzed by the Economic Pd(OAc)2/PCy3System
;
_journal_issue 19
_journal_name_full Organometallics
_journal_page_first 5715
_journal_paper_doi 10.1021/om900460u
_journal_volume 28
_journal_year 2009
_chemical_formula_sum 'C16 H28 O3 Ti'
_chemical_formula_weight 316.28
_chemical_name_common (2-MeC6H4)Ti(OiPr)3
_chemical_name_systematic
; 
 ? 
;
_space_group_IT_number 2
_symmetry_cell_setting triclinic
_symmetry_space_group_name_Hall '-P 1'
_symmetry_space_group_name_H-M 'P -1'
_atom_sites_solution_hydrogens geom
_atom_sites_solution_primary direct
_atom_sites_solution_secondary difmap
_audit_creation_method SHELXL-97
_cell_angle_alpha 74.083(4)
_cell_angle_beta 67.446(4)
_cell_angle_gamma 71.666(4)
_cell_formula_units_Z 2
_cell_length_a 9.1478(5)
_cell_length_b 9.6400(4)
_cell_length_c 11.7063(5)
_cell_measurement_reflns_used 5322
_cell_measurement_temperature 100(2)
_cell_measurement_theta_max 29.0282
_cell_measurement_theta_min 3.1963
_cell_volume 890.97(8)
_computing_cell_refinement
;
CrysAlis RED, Oxford Diffraction Ltd.,
Version 1.171.32.29 (release 10-06-2008 CrysAlis171 .NET)
(compiled Jun 10 2008,16:49:55)
;
_computing_data_collection
;
CrysAlis CCD, Oxford Diffraction Ltd.,
Version 1.171.32.29 (release 10-06-2008 CrysAlis171 .NET)
(compiled Jun 10 2008,16:49:55)
;
_computing_data_reduction
;
CrysAlis RED, Oxford Diffraction Ltd.,
Version 1.171.32.29 (release 10-06-2008 CrysAlis171 .NET)
(compiled Jun 10 2008,16:49:55)
;
_computing_molecular_graphics 'Bruker SHELXTL'
_computing_publication_material 'Bruker SHELXTL'
_computing_structure_refinement 'SHELXL-97 (Sheldrick, 1997)'
_computing_structure_solution 'SHELXS-97 (Sheldrick, 1990)'
_diffrn_ambient_temperature 100(2)
_diffrn_measured_fraction_theta_full 0.988
_diffrn_measured_fraction_theta_max 0.988
_diffrn_measurement_device_type 'multiwire proportional'
_diffrn_measurement_method 'phi and omega scans'
_diffrn_radiation_monochromator graphite
_diffrn_radiation_source 'Enhance (Mo) X-ray Source'
_diffrn_radiation_type MoK\a
_diffrn_radiation_wavelength 0.71073
_diffrn_reflns_av_R_equivalents 0.0245
_diffrn_reflns_av_sigmaI/netI 0.0349
_diffrn_reflns_limit_h_max 11
_diffrn_reflns_limit_h_min -11
_diffrn_reflns_limit_k_max 11
_diffrn_reflns_limit_k_min -11
_diffrn_reflns_limit_l_max 14
_diffrn_reflns_limit_l_min -14
_diffrn_reflns_number 7392
_diffrn_reflns_theta_full 25.99
_diffrn_reflns_theta_max 25.99
_diffrn_reflns_theta_min 3.21
_exptl_absorpt_coefficient_mu 0.485
_exptl_absorpt_correction_T_max 1.00000
_exptl_absorpt_correction_T_min 0.87498
_exptl_absorpt_correction_type multi-scan
_exptl_absorpt_process_details
;
CrysAlis RED, Oxford Diffraction Ltd.,
Version 1.171.32.29 (release 10-06-2008 CrysAlis171 .NET)
(compiled Jun 10 2008,16:49:55)
Empirical absorption correction using spherical harmonics,
 implemented in SCALE3 ABSPACK scaling algorithm.
;
_exptl_crystal_colour pale-yellow
_exptl_crystal_density_diffrn 1.179
_exptl_crystal_density_method 'not measured'
_exptl_crystal_description block
_exptl_crystal_F_000 340
_exptl_crystal_size_max 0.43
_exptl_crystal_size_mid 0.39
_exptl_crystal_size_min 0.11
_refine_diff_density_max 1.755
_refine_diff_density_min -0.565
_refine_diff_density_rms 0.093
_refine_ls_extinction_method none
_refine_ls_goodness_of_fit_ref 1.405
_refine_ls_hydrogen_treatment constr
_refine_ls_matrix_type full
_refine_ls_number_parameters 181
_refine_ls_number_reflns 3453
_refine_ls_number_restraints 0
_refine_ls_restrained_S_all 1.405
_refine_ls_R_factor_all 0.0718
_refine_ls_R_factor_gt 0.0622
_refine_ls_shift/su_max 0.000
_refine_ls_shift/su_mean 0.000
_refine_ls_structure_factor_coef Fsqd
_refine_ls_weighting_details 'calc w=1/[\s^2^(Fo^2^)+(0.1071P)^2^+0.0000P] where P=(Fo^2^+2Fc^2^)/3'
_refine_ls_weighting_scheme calc
_refine_ls_wR_factor_gt 0.1847
_refine_ls_wR_factor_ref 0.1908
_reflns_number_gt 2927
_reflns_number_total 3453
_reflns_threshold_expression >2sigma(I)
_cod_data_source_file om900460u_si_002.cif
_cod_data_source_block gau006(1b)
_cod_depositor_comments
;
The following automatic conversions were performed:

'_symmetry_cell_setting' value 'Triclinic' changed to 'triclinic'
according to /home/saulius/struct/CIF-dictionaries/cif_core.dic
dictionary named 'cif_core.dic' version 2.4.2 from 2011-04-26.

Automatic conversion script
Id: cif_fix_values 1715 2011-07-08 13:25:40Z adriana 
;
_cod_original_cell_volume 890.97(7)
_cod_original_sg_symbol_H-M P-1
_cod_database_code 4069868

loop_
_symmetry_equiv_pos_as_xyz
'x, y, z'
'-x, -y, -z'

loop_
_atom_site_label
_atom_site_type_symbol
_atom_site_fract_x
_atom_site_fract_y
_atom_site_fract_z
_atom_site_U_iso_or_equiv
_atom_site_adp_type
_atom_site_occupancy
_atom_site_symmetry_multiplicity
_atom_site_calc_flag
_atom_site_refinement_flags
Ti1 Ti 0.97248(6) 0.96728(5) 0.64959(5) 0.0176(2) Uani 1 1 d .
O3 O 0.9881(3) 1.1279(2) 0.6892(2) 0.0302(6) Uani 1 1 d .
O2 O 0.8283(3) 0.8990(2) 0.7897(2) 0.0233(5) Uani 1 1 d .
O1 O 0.8643(2) 0.9835(2) 0.52953(19) 0.0192(5) Uani 1 1 d .
C1 C 1.1627(4) 0.7785(4) 0.6758(4) 0.0415(10) Uani 1 1 d .
C2 C 1.1931(5) 0.6645(4) 0.5924(5) 0.0635(15) Uani 1 1 d .
H2A H 1.1360 0.6866 0.5363 0.076 Uiso 1 1 calc R
C3 C 1.3024(6) 0.5337(5) 0.6017(5) 0.0618(13) Uani 1 1 d .
H3A H 1.3217 0.4649 0.5522 0.074 Uiso 1 1 calc R
C4 C 1.3836(6) 0.5041(6) 0.6842(5) 0.0631(14) Uani 1 1 d .
H4A H 1.4579 0.4128 0.6888 0.076 Uiso 1 1 calc R
C5 C 1.3670(5) 0.5937(5) 0.7598(5) 0.0599(14) Uani 1 1 d .
H5A H 1.4284 0.5664 0.8134 0.072 Uiso 1 1 calc R
C6 C 1.2490(5) 0.7356(5) 0.7549(4) 0.0519(11) Uani 1 1 d .
C7 C 1.2234(6) 0.8361(5) 0.8309(6) 0.0608(13) Uani 1 1 d .
H7A H 1.1420 0.9230 0.8147 0.091 Uiso 1 1 calc R
H7B H 1.3234 0.8635 0.8124 0.091 Uiso 1 1 calc R
H7C H 1.1873 0.7907 0.9176 0.091 Uiso 1 1 calc R
C8 C 0.9242(4) 1.2052(4) 0.7923(3) 0.0311(8) Uani 1 1 d .
H8A H 0.9201 1.1329 0.8702 0.037 Uiso 1 1 calc R
C9 C 1.0407(5) 1.2988(4) 0.7718(4) 0.0430(10) Uani 1 1 d .
H9A H 1.1467 1.2356 0.7675 0.065 Uiso 1 1 calc R
H9B H 1.0020 1.3517 0.8403 0.065 Uiso 1 1 calc R
H9C H 1.0473 1.3684 0.6945 0.065 Uiso 1 1 calc R
C10 C 0.7557(5) 1.2964(5) 0.8006(4) 0.0479(10) Uani 1 1 d .
H10A H 0.6864 1.2324 0.8143 0.072 Uiso 1 1 calc R
H10B H 0.7584 1.3657 0.7237 0.072 Uiso 1 1 calc R
H10C H 0.7141 1.3496 0.8693 0.072 Uiso 1 1 calc R
C11 C 0.7407(4) 0.8187(4) 0.9016(3) 0.0287(7) Uani 1 1 d .
H11A H 0.6359 0.8226 0.8948 0.034 Uiso 1 1 calc R
C12 C 0.8341(5) 0.6572(4) 0.9162(4) 0.0472(10) Uani 1 1 d .
H12A H 0.8514 0.6172 0.8442 0.071 Uiso 1 1 calc R
H12B H 0.7725 0.6015 0.9906 0.071 Uiso 1 1 calc R
H12C H 0.9373 0.6511 0.9231 0.071 Uiso 1 1 calc R
C13 C 0.7075(5) 0.8898(5) 1.0114(3) 0.0386(9) Uani 1 1 d .
H13A H 0.6485 0.9912 0.9975 0.058 Uiso 1 1 calc R
H13B H 0.8089 0.8866 1.0199 0.058 Uiso 1 1 calc R
H13C H 0.6440 0.8370 1.0868 0.058 Uiso 1 1 calc R
C14 C 0.7066(4) 0.9628(4) 0.5463(3) 0.0260(7) Uani 1 1 d .
H14A H 0.6909 0.9925 0.4640 0.031 Uiso 1 1 calc R
C15 C 0.5724(4) 1.0638(4) 0.6325(4) 0.0345(8) Uani 1 1 d .
H15A H 0.5802 1.1649 0.5987 0.052 Uiso 1 1 calc R
H15B H 0.5841 1.0364 0.7144 0.052 Uiso 1 1 calc R
H15C H 0.4683 1.0539 0.6388 0.052 Uiso 1 1 calc R
C16 C 0.7048(5) 0.8011(4) 0.5909(4) 0.0359(8) Uani 1 1 d .
H16A H 0.7919 0.7437 0.5324 0.054 Uiso 1 1 calc R
H16B H 0.6026 0.7873 0.5967 0.054 Uiso 1 1 calc R
H16C H 0.7189 0.7691 0.6720 0.054 Uiso 1 1 calc R

loop_
_atom_site_aniso_label
_atom_site_aniso_U_11
_atom_site_aniso_U_22
_atom_site_aniso_U_33
_atom_site_aniso_U_23
_atom_site_aniso_U_13
_atom_site_aniso_U_12
Ti1 0.0173(3) 0.0214(3) 0.0144(3) -0.0052(2) -0.0027(2) -0.0064(2)
O3 0.0405(14) 0.0305(12) 0.0229(12) -0.0104(10) -0.0025(10) -0.0176(11)
O2 0.0214(11) 0.0247(11) 0.0189(11) -0.0034(9) -0.0017(9) -0.0053(9)
O1 0.0157(11) 0.0263(11) 0.0163(11) -0.0035(8) -0.0029(8) -0.0091(9)
C1 0.0213(18) 0.047(2) 0.037(2) 0.0166(17) -0.0036(16) -0.0097(16)
C2 0.034(2) 0.028(2) 0.075(3) 0.010(2) 0.018(2) 0.0013(17)
C3 0.061(3) 0.051(3) 0.068(3) -0.018(2) -0.008(3) -0.018(2)
C4 0.052(3) 0.074(3) 0.060(3) 0.009(3) -0.016(3) -0.031(3)
C5 0.029(2) 0.032(2) 0.077(3) 0.010(2) 0.014(2) -0.0069(17)
C6 0.040(2) 0.067(3) 0.042(3) 0.003(2) -0.008(2) -0.021(2)
C7 0.035(2) 0.050(3) 0.079(4) -0.006(2) -0.001(2) -0.012(2)
C8 0.043(2) 0.0287(17) 0.0219(17) -0.0104(14) -0.0068(15) -0.0076(15)
C9 0.058(3) 0.0329(19) 0.050(3) -0.0189(18) -0.024(2) -0.0087(18)
C10 0.048(3) 0.054(3) 0.041(2) -0.0201(19) -0.013(2) -0.003(2)
C11 0.0244(17) 0.0326(18) 0.0200(17) -0.0015(14) 0.0022(13) -0.0093(14)
C12 0.052(3) 0.031(2) 0.036(2) 0.0021(16) 0.0047(19) -0.0104(18)
C13 0.036(2) 0.048(2) 0.0240(19) -0.0074(16) -0.0011(16) -0.0103(17)
C14 0.0199(16) 0.0419(19) 0.0219(16) -0.0061(14) -0.0055(13) -0.0160(14)
C15 0.0168(16) 0.051(2) 0.034(2) -0.0082(17) -0.0052(15) -0.0087(15)
C16 0.037(2) 0.045(2) 0.0299(19) -0.0082(16) -0.0015(16) -0.0258(17)

loop_
_atom_type_symbol
_atom_type_description
_atom_type_scat_dispersion_real
_atom_type_scat_dispersion_imag
_atom_type_scat_source
C C 0.0033 0.0016 'International Tables Vol C Tables 4.2.6.8 and 6.1.1.4'
H H 0.0000 0.0000 'International Tables Vol C Tables 4.2.6.8 and 6.1.1.4'
O O 0.0106 0.0060 'International Tables Vol C Tables 4.2.6.8 and 6.1.1.4'
Ti Ti 0.2776 0.4457 'International Tables Vol C Tables 4.2.6.8 and 6.1.1.4'

loop_
_geom_angle_atom_site_label_1
_geom_angle_atom_site_label_2
_geom_angle_atom_site_label_3
_geom_angle
_geom_angle_site_symmetry_1
_geom_angle_site_symmetry_3
O2 Ti1 O3 101.77(10) . .
O2 Ti1 O1 99.12(9) . .
O3 Ti1 O1 121.93(10) . .
O2 Ti1 O1 168.79(9) . 2_776
O3 Ti1 O1 89.30(9) . 2_776
O1 Ti1 O1 73.10(9) . 2_776
O2 Ti1 C1 92.02(12) . .
O3 Ti1 C1 112.06(14) . .
O1 Ti1 C1 120.64(14) . .
O1 Ti1 C1 85.37(12) 2_776 .
O2 Ti1 Ti1 136.49(7) . 2_776
O3 Ti1 Ti1 108.10(8) . 2_776
O1 Ti1 Ti1 37.90(6) . 2_776
O1 Ti1 Ti1 35.20(5) 2_776 2_776
C1 Ti1 Ti1 104.79(12) . 2_776
C8 O3 Ti1 139.6(2) . .
C11 O2 Ti1 168.1(2) . .
C14 O1 Ti1 132.06(18) . .
C14 O1 Ti1 121.01(17) . 2_776
Ti1 O1 Ti1 106.90(9) . 2_776
C6 C1 C2 115.6(4) . .
C6 C1 Ti1 132.9(4) . .
C2 C1 Ti1 111.2(3) . .
C3 C2 C1 119.8(5) . .
C3 C2 H2A 120.1 . .
C1 C2 H2A 120.1 . .
C2 C3 C4 118.9(5) . .
C2 C3 H3A 120.5 . .
C4 C3 H3A 120.5 . .
C5 C4 C3 126.1(5) . .
C5 C4 H4A 116.9 . .
C3 C4 H4A 116.9 . .
C4 C5 C6 117.3(5) . .
C4 C5 H5A 121.3 . .
C6 C5 H5A 121.3 . .
C1 C6 C7 116.6(5) . .
C1 C6 C5 122.2(5) . .
C7 C6 C5 121.2(5) . .
C6 C7 H7A 109.5 . .
C6 C7 H7B 109.5 . .
H7A C7 H7B 109.5 . .
C6 C7 H7C 109.5 . .
H7A C7 H7C 109.5 . .
H7B C7 H7C 109.5 . .
O3 C8 C10 109.9(3) . .
O3 C8 C9 107.2(3) . .
C10 C8 C9 112.5(3) . .
O3 C8 H8A 109.0 . .
C10 C8 H8A 109.0 . .
C9 C8 H8A 109.0 . .
C8 C9 H9A 109.5 . .
C8 C9 H9B 109.5 . .
H9A C9 H9B 109.5 . .
C8 C9 H9C 109.5 . .
H9A C9 H9C 109.5 . .
H9B C9 H9C 109.5 . .
C8 C10 H10A 109.5 . .
C8 C10 H10B 109.5 . .
H10A C10 H10B 109.5 . .
C8 C10 H10C 109.5 . .
H10A C10 H10C 109.5 . .
H10B C10 H10C 109.5 . .
O2 C11 C13 109.9(3) . .
O2 C11 C12 109.3(3) . .
C13 C11 C12 112.8(3) . .
O2 C11 H11A 108.2 . .
C13 C11 H11A 108.2 . .
C12 C11 H11A 108.2 . .
C11 C12 H12A 109.5 . .
C11 C12 H12B 109.5 . .
H12A C12 H12B 109.5 . .
C11 C12 H12C 109.5 . .
H12A C12 H12C 109.5 . .
H12B C12 H12C 109.5 . .
C11 C13 H13A 109.5 . .
C11 C13 H13B 109.5 . .
H13A C13 H13B 109.5 . .
C11 C13 H13C 109.5 . .
H13A C13 H13C 109.5 . .
H13B C13 H13C 109.5 . .
O1 C14 C16 109.9(3) . .
O1 C14 C15 110.1(2) . .
C16 C14 C15 113.7(3) . .
O1 C14 H14A 107.6 . .
C16 C14 H14A 107.6 . .
C15 C14 H14A 107.6 . .
C14 C15 H15A 109.5 . .
C14 C15 H15B 109.5 . .
H15A C15 H15B 109.5 . .
C14 C15 H15C 109.5 . .
H15A C15 H15C 109.5 . .
H15B C15 H15C 109.5 . .
C14 C16 H16A 109.5 . .
C14 C16 H16B 109.5 . .
H16A C16 H16B 109.5 . .
C14 C16 H16C 109.5 . .
H16A C16 H16C 109.5 . .
H16B C16 H16C 109.5 . .

loop_
_geom_bond_atom_site_label_1
_geom_bond_atom_site_label_2
_geom_bond_distance
_geom_bond_site_symmetry_2
Ti1 O2 1.777(2) .
Ti1 O3 1.794(2) .
Ti1 O1 1.9569(19) .
Ti1 O1 2.086(2) 2_776
Ti1 C1 2.131(4) .
Ti1 Ti1 3.2485(10) 2_776
O3 C8 1.426(4) .
O2 C11 1.410(4) .
O1 C14 1.449(3) .
O1 Ti1 2.086(2) 2_776
C1 C6 1.341(6) .
C1 C2 1.558(7) .
C2 C3 1.348(6) .
C2 H2A 0.9300 .
C3 C4 1.354(7) .
C3 H3A 0.9300 .
C4 C5 1.336(8) .
C4 H4A 0.9300 .
C5 C6 1.454(6) .
C5 H5A 0.9300 .
C6 C7 1.397(7) .
C7 H7A 0.9600 .
C7 H7B 0.9600 .
C7 H7C 0.9600 .
C8 C10 1.496(5) .
C8 C9 1.516(5) .
C8 H8A 0.9800 .
C9 H9A 0.9600 .
C9 H9B 0.9600 .
C9 H9C 0.9600 .
C10 H10A 0.9600 .
C10 H10B 0.9600 .
C10 H10C 0.9600 .
C11 C13 1.506(5) .
C11 C12 1.520(5) .
C11 H11A 0.9800 .
C12 H12A 0.9600 .
C12 H12B 0.9600 .
C12 H12C 0.9600 .
C13 H13A 0.9600 .
C13 H13B 0.9600 .
C13 H13C 0.9600 .
C14 C16 1.506(5) .
C14 C15 1.520(5) .
C14 H14A 0.9800 .
C15 H15A 0.9600 .
C15 H15B 0.9600 .
C15 H15C 0.9600 .
C16 H16A 0.9600 .
C16 H16B 0.9600 .
C16 H16C 0.9600 .
